data_4107457
loop_
_publ_author_name
'Annette D. Allen'
'Jazmin Godoy'
'Nanyan Fu'
'Michelle Nagy'
'Sandra Spadaro'
'Thomas T. Tidwell'
'Sinisa Vukovic'

_publ_section_title
;
 Spiro-Aziridine and Bislactam Formation from Bisketene-Imine
 Cycloadditions
;
_journal_name_full 'Journal of the American Chemical Society'
_journal_page_first 2386
_journal_page_last 2387
_journal_paper_doi 10.1021/ja077623y
_journal_volume 130
_journal_year 2008
_chemical_formula_moiety 'C26 H25 N O2 Si'
_chemical_formula_sum 'C26 H25 N O2 Si'
_chemical_formula_weight 411.56
_chemical_name_systematic
; 
 ? 
;
_space_group_IT_number 14
_symmetry_cell_setting monoclinic
_symmetry_space_group_name_Hall '-P 2ybc'
_symmetry_space_group_name_H-M 'P 1 21/c 1'
_atom_sites_solution_hydrogens geom
_atom_sites_solution_primary direct
_atom_sites_solution_secondary difmap
_audit_creation_method SHELXL-97
_cell_angle_alpha 90.00
_cell_angle_beta 92.888(3)
_cell_angle_gamma 90.00
_cell_formula_units_Z 4
_cell_length_a 20.2175(10)
_cell_length_b 10.5281(8)
_cell_length_c 10.8010(16)
_cell_measurement_reflns_used 5435
_cell_measurement_temperature 150(1)
_cell_measurement_theta_max 22.5
_cell_measurement_theta_min 2.7
_cell_volume 2296.1(4)
_computing_cell_refinement 'Denzo-SMN (Otwinowski & Minor, 1997)'
_computing_data_collection 'Collect (Nonius B.V., 1997-2002)'
_computing_data_reduction Denzo-SMN
_computing_molecular_graphics 'SHELXTL V6.1'
_computing_publication_material 'SHELXTL V6.1'
_computing_structure_refinement 'SHELXTL V6.1(Sheldrick, 2001)'
_computing_structure_solution 'SIR-92 (Altomare et al., 1994)'
_diffrn_ambient_temperature 150(1)
_diffrn_detector_area_resol_mean 9
_diffrn_measured_fraction_theta_full 0.997
_diffrn_measured_fraction_theta_max 0.997
_diffrn_measurement_device_type 'Bruker-Nonius KappaCCD'
_diffrn_measurement_method '\f scans and \w scans with \k offsets'
_diffrn_radiation_monochromator graphite
_diffrn_radiation_source 'fine-focus sealed tube'
_diffrn_radiation_type MoK\a
_diffrn_radiation_wavelength 0.71073
_diffrn_reflns_av_R_equivalents 0.1099
_diffrn_reflns_av_sigmaI/netI 0.1283
_diffrn_reflns_limit_h_max 21
_diffrn_reflns_limit_h_min -21
_diffrn_reflns_limit_k_max 10
_diffrn_reflns_limit_k_min -11
_diffrn_reflns_limit_l_max 11
_diffrn_reflns_limit_l_min -11
_diffrn_reflns_number 5435
_diffrn_reflns_theta_full 22.50
_diffrn_reflns_theta_max 22.50
_diffrn_reflns_theta_min 2.70
_diffrn_standards_number 0
_exptl_absorpt_coefficient_mu 0.124
_exptl_absorpt_correction_T_max 0.9878
_exptl_absorpt_correction_T_min 0.9757
_exptl_absorpt_correction_type multi-scan
_exptl_absorpt_process_details 'Denzo-SMN (Otwinoski & Minor, 1997)'
_exptl_crystal_colour colourless
_exptl_crystal_density_diffrn 1.191
_exptl_crystal_description plate
_exptl_crystal_F_000 872
_exptl_crystal_size_max 0.20
_exptl_crystal_size_mid 0.10
_exptl_crystal_size_min 0.10
_refine_diff_density_max 0.226
_refine_diff_density_min -0.240
_refine_diff_density_rms 0.057
_refine_ls_extinction_method none
_refine_ls_goodness_of_fit_ref 0.981
_refine_ls_hydrogen_treatment constr
_refine_ls_matrix_type full
_refine_ls_number_parameters 271
_refine_ls_number_reflns 2993
_refine_ls_number_restraints 0
_refine_ls_restrained_S_all 0.981
_refine_ls_R_factor_all 0.1711
_refine_ls_R_factor_gt 0.0689
_refine_ls_shift/su_max 0.000
_refine_ls_shift/su_mean 0.000
_refine_ls_structure_factor_coef Fsqd
_refine_ls_weighting_details 'calc w=1/[\s^2^(Fo^2^)+(0.0719P)^2^] where P=(Fo^2^+2Fc^2^)/3'
_refine_ls_weighting_scheme calc
_refine_ls_wR_factor_gt 0.1405
_refine_ls_wR_factor_ref 0.1736
_reflns_number_gt 1468
_reflns_number_total 2993
_reflns_threshold_expression I>2\s(I)
_cod_data_source_file ja077623y-file004.cif
_cod_data_source_block k0749a
_cod_original_sg_symbol_H-M 'P 21/c'
_cod_database_code 4107457

loop_
_symmetry_equiv_pos_as_xyz
'x, y, z'
'-x, y+1/2, -z+1/2'
'-x, -y, -z'
'x, -y-1/2, z-1/2'

loop_
_atom_site_label
_atom_site_type_symbol
_atom_site_fract_x
_atom_site_fract_y
_atom_site_fract_z
_atom_site_U_iso_or_equiv
_atom_site_adp_type
_atom_site_occupancy
_atom_site_symmetry_multiplicity
_atom_site_calc_flag
_atom_site_refinement_flags
Si1 Si 0.08431(8) -0.03674(16) 0.22049(15) 0.0592(6) Uani 1 1 d .
O1 O 0.28089(18) -0.0860(3) 0.1529(3) 0.0451(10) Uani 1 1 d .
O2 O 0.19491(18) -0.0752(3) 0.0130(3) 0.0536(11) Uani 1 1 d .
N1 N 0.3499(2) 0.0051(4) 0.3152(3) 0.0389(11) Uani 1 1 d .
C1 C 0.2146(3) -0.0667(5) 0.1197(5) 0.0451(14) Uani 1 1 d .
C2 C 0.1771(3) -0.0386(5) 0.2319(5) 0.0439(14) Uani 1 1 d .
C3 C 0.2231(3) -0.0334(4) 0.3281(4) 0.0410(13) Uani 1 1 d .
C4 C 0.2898(3) -0.0626(5) 0.2828(4) 0.0406(13) Uani 1 1 d .
C5 C 0.3455(2) -0.1267(4) 0.3570(5) 0.0387(13) Uani 1 1 d .
H5A H 0.3379 -0.1371 0.4472 0.046 Uiso 1 1 calc R
C6 C 0.3910(3) -0.2226(4) 0.3051(4) 0.0388(14) Uani 1 1 d .
C7 C 0.3985(3) -0.3399(5) 0.3618(5) 0.0443(14) Uani 1 1 d .
H7A H 0.3729 -0.3607 0.4304 0.053 Uiso 1 1 calc R
C8 C 0.4430(3) -0.4267(5) 0.3191(5) 0.0509(15) Uani 1 1 d .
H8A H 0.4484 -0.5061 0.3602 0.061 Uiso 1 1 calc R
C9 C 0.4802(3) -0.4009(5) 0.2179(5) 0.0485(15) Uani 1 1 d .
H9A H 0.5108 -0.4615 0.1894 0.058 Uiso 1 1 calc R
C10 C 0.4718(3) -0.2852(5) 0.1595(5) 0.0426(14) Uani 1 1 d .
H10A H 0.4965 -0.2663 0.0893 0.051 Uiso 1 1 calc R
C11 C 0.4275(3) -0.1955(5) 0.2021(5) 0.0448(14) Uani 1 1 d .
H11A H 0.4223 -0.1160 0.1611 0.054 Uiso 1 1 calc R
C12 C 0.3535(3) 0.1100(4) 0.3984(4) 0.0368(13) Uani 1 1 d .
C13 C 0.3898(3) 0.1002(5) 0.5115(5) 0.0460(15) Uani 1 1 d .
H13A H 0.4090 0.0215 0.5371 0.055 Uiso 1 1 calc R
C14 C 0.3975(3) 0.2066(5) 0.5855(5) 0.0530(15) Uani 1 1 d .
H14A H 0.4222 0.2005 0.6625 0.064 Uiso 1 1 calc R
C15 C 0.3700(3) 0.3209(5) 0.5501(5) 0.0516(16) Uani 1 1 d .
H15A H 0.3755 0.3933 0.6021 0.062 Uiso 1 1 calc R
C16 C 0.3342(3) 0.3294(5) 0.4375(5) 0.0501(15) Uani 1 1 d .
H16A H 0.3150 0.4083 0.4124 0.060 Uiso 1 1 calc R
C17 C 0.3261(3) 0.2238(5) 0.3609(5) 0.0485(15) Uani 1 1 d .
H17A H 0.3018 0.2303 0.2835 0.058 Uiso 1 1 calc R
C18 C 0.2131(2) -0.0088(5) 0.4610(4) 0.0401(13) Uani 1 1 d .
C19 C 0.1956(3) 0.1117(5) 0.5009(5) 0.0541(16) Uani 1 1 d .
H19A H 0.1892 0.1787 0.4426 0.065 Uiso 1 1 calc R
C20 C 0.1875(3) 0.1343(6) 0.6261(6) 0.0648(18) Uani 1 1 d .
H20A H 0.1755 0.2169 0.6524 0.078 Uiso 1 1 calc R
C21 C 0.1964(3) 0.0397(6) 0.7119(5) 0.0635(17) Uani 1 1 d .
H21A H 0.1918 0.0567 0.7974 0.076 Uiso 1 1 calc R
C22 C 0.2123(3) -0.0809(6) 0.6731(5) 0.0614(17) Uani 1 1 d .
H22A H 0.2170 -0.1477 0.7319 0.074 Uiso 1 1 calc R
C23 C 0.2216(3) -0.1056(5) 0.5481(5) 0.0515(15) Uani 1 1 d .
H23A H 0.2336 -0.1884 0.5225 0.062 Uiso 1 1 calc R
C24 C 0.0496(3) -0.0174(7) 0.3745(5) 0.088(2) Uani 1 1 d .
H24A H 0.0649 -0.0872 0.4288 0.133 Uiso 1 1 calc R
H24B H 0.0011 -0.0186 0.3656 0.133 Uiso 1 1 calc R
H24C H 0.0644 0.0637 0.4108 0.133 Uiso 1 1 calc R
C25 C 0.0556(3) 0.0943(6) 0.1166(6) 0.077(2) Uani 1 1 d .
H25A H 0.0071 0.0955 0.1104 0.115 Uiso 1 1 calc R
H25B H 0.0725 0.0812 0.0341 0.115 Uiso 1 1 calc R
H25C H 0.0720 0.1754 0.1503 0.115 Uiso 1 1 calc R
C26 C 0.0595(3) -0.1937(6) 0.1546(6) 0.079(2) Uani 1 1 d .
H26A H 0.0751 -0.2612 0.2113 0.119 Uiso 1 1 calc R
H26B H 0.0792 -0.2049 0.0742 0.119 Uiso 1 1 calc R
H26C H 0.0112 -0.1977 0.1435 0.119 Uiso 1 1 calc R

loop_
_atom_site_aniso_label
_atom_site_aniso_U_11
_atom_site_aniso_U_22
_atom_site_aniso_U_33
_atom_site_aniso_U_23
_atom_site_aniso_U_13
_atom_site_aniso_U_12
Si1 0.0541(11) 0.0656(12) 0.0570(11) 0.0029(9) -0.0054(9) 0.0039(9)
O1 0.055(3) 0.051(2) 0.029(2) -0.0040(17) 0.0004(18) -0.0014(19)
O2 0.069(3) 0.057(3) 0.034(2) -0.0021(19) -0.010(2) 0.001(2)
N1 0.043(3) 0.034(2) 0.038(2) -0.005(2) -0.008(2) -0.002(2)
C1 0.057(4) 0.036(3) 0.041(4) 0.011(3) -0.008(3) -0.004(3)
C2 0.057(4) 0.041(3) 0.034(3) 0.005(3) 0.001(3) 0.003(3)
C3 0.059(4) 0.029(3) 0.035(3) 0.001(2) 0.007(3) 0.000(3)
C4 0.056(4) 0.045(3) 0.020(3) -0.007(2) -0.001(3) 0.001(3)
C5 0.052(4) 0.034(3) 0.030(3) -0.004(2) -0.001(3) 0.001(3)
C6 0.062(4) 0.023(3) 0.031(3) -0.002(3) -0.002(3) -0.003(3)
C7 0.051(4) 0.037(3) 0.046(3) -0.003(3) 0.005(3) 0.003(3)
C8 0.065(4) 0.036(3) 0.050(4) 0.003(3) -0.006(3) 0.001(3)
C9 0.050(4) 0.041(3) 0.053(4) -0.004(3) -0.004(3) 0.002(3)
C10 0.051(4) 0.040(3) 0.036(3) -0.006(3) -0.002(3) 0.003(3)
C11 0.055(4) 0.039(3) 0.039(3) 0.003(3) -0.011(3) -0.004(3)
C12 0.057(4) 0.023(3) 0.031(3) -0.002(3) 0.005(3) -0.005(3)
C13 0.061(4) 0.038(3) 0.039(3) 0.007(3) 0.003(3) 0.000(3)
C14 0.066(4) 0.050(4) 0.042(3) -0.010(3) -0.003(3) -0.006(3)
C15 0.074(4) 0.040(4) 0.041(4) -0.015(3) 0.009(3) -0.010(3)
C16 0.063(4) 0.039(3) 0.048(4) 0.003(3) 0.006(3) 0.003(3)
C17 0.072(4) 0.033(3) 0.040(3) -0.006(3) 0.001(3) -0.001(3)
C18 0.045(3) 0.037(3) 0.038(3) 0.005(3) -0.005(3) -0.004(3)
C19 0.069(4) 0.042(4) 0.051(4) 0.004(3) -0.006(3) 0.002(3)
C20 0.088(5) 0.057(4) 0.050(4) -0.002(3) 0.008(4) 0.014(4)
C21 0.082(5) 0.069(4) 0.041(4) -0.012(4) 0.010(3) -0.006(4)
C22 0.075(5) 0.074(5) 0.036(4) 0.017(3) 0.007(3) -0.003(4)
C23 0.061(4) 0.050(4) 0.044(4) 0.004(3) 0.014(3) -0.001(3)
C24 0.067(5) 0.125(6) 0.074(5) 0.001(4) 0.011(4) -0.001(4)
C25 0.066(5) 0.076(4) 0.086(5) -0.001(4) -0.021(4) 0.007(4)
C26 0.059(4) 0.078(5) 0.099(5) 0.006(4) -0.010(4) -0.004(4)

loop_
_atom_type_symbol
_atom_type_description
_atom_type_scat_dispersion_real
_atom_type_scat_dispersion_imag
_atom_type_scat_source
C C 0.0033 0.0016 'International Tables Vol C Tables 4.2.6.8 and 6.1.1.4'
H H 0.0000 0.0000 'International Tables Vol C Tables 4.2.6.8 and 6.1.1.4'
Si Si 0.0817 0.0704 'International Tables Vol C Tables 4.2.6.8 and 6.1.1.4'
N N 0.0061 0.0033 'International Tables Vol C Tables 4.2.6.8 and 6.1.1.4'
O O 0.0106 0.0060 'International Tables Vol C Tables 4.2.6.8 and 6.1.1.4'

loop_
_geom_angle_atom_site_label_1
_geom_angle_atom_site_label_2
_geom_angle_atom_site_label_3
_geom_angle
C24 Si1 C25 110.0(3)
C24 Si1 C26 109.6(3)
C25 Si1 C26 111.1(3)
C24 Si1 C2 111.5(3)
C25 Si1 C2 109.3(3)
C26 Si1 C2 105.4(3)
C1 O1 C4 107.6(4)
C12 N1 C4 123.6(4)
C12 N1 C5 122.9(4)
C4 N1 C5 62.6(3)
O2 C1 O1 120.4(5)
O2 C1 C2 129.5(5)
O1 C1 C2 110.1(4)
C3 C2 C1 105.8(5)
C3 C2 Si1 133.9(4)
C1 C2 Si1 119.8(4)
C2 C3 C18 128.8(5)
C2 C3 C4 109.7(4)
C18 C3 C4 121.5(4)
O1 C4 N1 112.8(4)
O1 C4 C3 106.6(4)
N1 C4 C3 125.9(4)
O1 C4 C5 120.0(4)
N1 C4 C5 59.5(3)
C3 C4 C5 125.6(4)
N1 C5 C6 118.5(4)
N1 C5 C4 57.8(3)
C6 C5 C4 124.1(4)
C7 C6 C11 119.0(5)
C7 C6 C5 119.6(5)
C11 C6 C5 121.4(4)
C8 C7 C6 120.2(5)
C7 C8 C9 121.6(5)
C10 C9 C8 118.4(5)
C9 C10 C11 120.9(5)
C6 C11 C10 119.9(5)
C17 C12 C13 120.6(5)
C17 C12 N1 119.0(5)
C13 C12 N1 120.1(5)
C14 C13 C12 119.0(5)
C15 C14 C13 121.2(5)
C14 C15 C16 119.2(5)
C15 C16 C17 120.7(5)
C12 C17 C16 119.3(5)
C23 C18 C19 118.9(5)
C23 C18 C3 120.6(5)
C19 C18 C3 120.5(5)
C20 C19 C18 120.1(5)
C21 C20 C19 121.1(6)
C20 C21 C22 119.3(5)
C21 C22 C23 120.6(5)
C18 C23 C22 119.9(5)

loop_
_geom_bond_atom_site_label_1
_geom_bond_atom_site_label_2
_geom_bond_distance
Si1 C24 1.849(6)
Si1 C25 1.853(6)
Si1 C26 1.858(6)
Si1 C2 1.874(5)
O1 C1 1.385(6)
O1 C4 1.427(5)
O2 C1 1.203(5)
N1 C12 1.423(6)
N1 C4 1.437(6)
N1 C5 1.463(6)
C1 C2 1.491(7)
C2 C3 1.360(7)
C3 C18 1.483(6)
C3 C4 1.490(7)
C4 C5 1.507(7)
C5 C6 1.494(6)
C6 C7 1.384(6)
C6 C11 1.396(6)
C7 C8 1.379(7)
C8 C9 1.385(7)
C9 C10 1.378(7)
C10 C11 1.396(6)
C12 C17 1.372(6)
C12 C13 1.398(7)
C13 C14 1.380(7)
C14 C15 1.371(7)
C15 C16 1.388(7)
C16 C17 1.391(7)
C18 C23 1.391(7)
C18 C19 1.392(7)
C19 C20 1.390(7)
C20 C21 1.366(7)
C21 C22 1.380(7)
C22 C23 1.396(7)
